data_7063529
loop_
_publ_author_name
'Golubev, Artem A.'
'Simdianov, Ivan V.'
'Smetanin, Ilia A.'
'Agafonova, Anastasiya V.'
'Rostovskii, Nikolai V.'
'Khlebnikov, Alexander F.'
'Novikov, Mikhail S.'

_publ_section_title
;
 2-Azidoazirines suitable for click chemistry: synthesis of
 1-(2H-azirin-2-yl)-1H-1,2,3-triazoles
;
_journal_issue 47
_journal_name_full 'New Journal of Chemistry'
_journal_page_first 19957
_journal_page_last 19962
_journal_paper_doi 10.1039/D4NJ03517H
_journal_volume 48
_journal_year 2024
_chemical_formula_moiety 'C10 H8 N4 O2'
_chemical_formula_sum 'C10 H8 N4 O2'
_chemical_formula_weight 216.20
_space_group_crystal_system triclinic
_space_group_IT_number 2
_space_group_name_Hall '-P 1'
_space_group_name_H-M_alt 'P -1'
_atom_sites_solution_hydrogens geom
_atom_sites_solution_primary dual
_audit_creation_date 2024-04-11
_audit_creation_method
;
Olex2 1.5
(compiled 2022.04.07 svn.rca3783a0 for OlexSys, GUI svn.r6498)
;
_audit_update_record
;
2024-04-11 deposited with the CCDC.	2024-11-10 downloaded from the CCDC.
;
_cell_angle_alpha 101.346(4)
_cell_angle_beta 99.374(4)
_cell_angle_gamma 99.632(4)
_cell_formula_units_Z 2
_cell_length_a 5.9685(3)
_cell_length_b 9.2906(4)
_cell_length_c 9.6913(4)
_cell_measurement_reflns_used 4294
_cell_measurement_temperature 99.8(7)
_cell_measurement_theta_max 68.8740
_cell_measurement_theta_min 4.7520
_cell_volume 508.69(4)
_computing_cell_refinement 'CrysAlisPro 1.171.42.101a (Rigaku OD, 2023)'
_computing_data_collection 'CrysAlisPro 1.171.42.101a (Rigaku OD, 2023)'
_computing_data_reduction 'CrysAlisPro 1.171.42.101a (Rigaku OD, 2023)'
_computing_molecular_graphics 'Olex2 1.5 (Dolomanov et al., 2009)'
_computing_publication_material 'Olex2 1.5 (Dolomanov et al., 2009)'
_computing_structure_refinement 'SHELXL 2014/7 (Sheldrick, 2015)'
_computing_structure_solution 'SHELXT 2014/4 (Sheldrick, 2014)'
_diffrn_ambient_environment N~2~
_diffrn_ambient_temperature 99.8(7)
_diffrn_detector 'Hybrid Pixel Array Detector'
_diffrn_detector_area_resol_mean 10.0000
_diffrn_detector_type HyPix3000
_diffrn_measured_fraction_theta_full 0.999
_diffrn_measured_fraction_theta_max 0.999
_diffrn_measurement_details
;
List of Runs (angles in degrees, time in seconds):

  # Type    Start    End  Width  t~exp~   \w     \q     \k     \f   Frames
#--------------------------------------------------------------------------
  1  \w     68.00  93.00   0.50    0.53    --   35.61  33.00-154.00   50
  2  \w     25.00  61.00   0.50    0.53    --   35.61  33.00-154.00   72
  3  \w    -35.00  22.00   0.50    0.53    --   35.61 -33.00  47.00  114
  4  \w     82.00 108.00   0.50    2.14    --  100.00 -33.00  47.00   52
  5  \w    132.00 157.00   0.50    2.14    --  100.00  33.00-154.00   50
  6  \w     31.00  57.00   0.50    2.14    --  100.00 -33.00  47.00   52
  7  \w    -56.00  -9.00   0.50    0.53    --  -35.61  77.00-120.00   94
  8  \w    -63.00 -38.00   0.50    0.53    --  -35.61  21.00  30.00   50
  9  \w     -6.00  35.00   0.50    0.53    --  -35.61  77.00-120.00   82
 10  \w    -22.00   4.00   0.50    0.53    --  -35.61  33.00-154.00   52
 11  \w    -49.00 -15.00   0.50    0.53    --  -35.61 -54.00 -90.00   68
 12  \w    -80.00 -54.00   0.50    0.53    --  -35.61 -54.00 -90.00   52
 13  \w    -82.00 -56.00   0.50    0.53    --  -35.61 138.00 -60.00   52
 14  \w   -100.00 -54.00   0.50    0.53    --  -35.61 -33.00  47.00   92
 15  \w    -99.00 -16.00   0.50    0.53    --  -35.61 -65.00 120.00  166
 16  \w    -45.00 -14.00   0.50    0.53    --  -35.61 138.00 -60.00   62
 17  \w    -27.00  36.00   0.50    0.53    --  -35.61  21.00  30.00  126
 18  \w     15.00  87.00   0.50    0.53    --   35.61-138.00 -30.00  144
 19  \w      8.00  44.00   0.50    0.53    --   35.61 -32.00 -90.00   72
 20  \w     23.00  59.00   0.50    0.53    --   35.61-138.00  90.00   72
 21  \w     60.00 102.00   0.50    0.53    --   35.61  43.00-150.00   84
 22  \w     49.00  74.00   0.50    0.53    --   35.61-138.00-180.00   50
 23  \w     67.00  96.00   0.50    0.53    --   35.61-138.00  90.00   58
 24  \w     11.00  69.00   0.50    0.53    --   35.61-104.00  90.00  116
 25  \w     87.00 140.00   0.50    2.14    --  100.00  30.00 150.00  106
 26  \w     91.00 155.00   0.50    2.14    --  100.00  77.00   0.00  128
 27  \w    101.00 142.00   0.50    2.14    --  100.00  15.00 -60.00   82
 28  \w     62.00 115.00   0.50    2.14    --  100.00  15.00   0.00  106
 29  \w     92.00 129.00   0.50    2.14    --  100.00-149.00  30.00   74
 30  \w     62.00  88.00   0.50    2.14    --  100.00-149.00  30.00   52
 31  \w     34.00 125.00   0.50    2.14    --  100.00 -61.00-150.00  182
 32  \w    121.00 151.00   0.50    2.14    --  100.00  15.00   0.00   60
 33  \w     33.00 107.00   0.50    2.14    --  100.00 -45.00  30.00  148
 34  \w     64.00  89.00   0.50    2.14    --  100.00  15.00 -60.00   50
 35  \w     37.00  92.00   0.50    2.14    --  100.00 -91.00-150.00  110
 36  \w     35.00  60.00   0.50    2.14    --  100.00-125.00  90.00   50
 37  \w    107.00 157.00   0.50    2.14    --  100.00  15.00-120.00  100
 38  \w     35.00  87.00   0.50    2.14    --  100.00-107.00-180.00  104
 39  \w     80.00 115.00   0.50    2.14    --  100.00 -30.00 -60.00   70
 40  \w     80.00 105.00   0.50    2.14    --  100.00 -91.00-120.00   50
 41  \w    119.00 157.00   0.50    2.14    --  100.00  53.00-180.00   76
 42  \w     28.00  56.00   0.50    2.14    --  100.00 -30.00 -60.00   56
 43  \w     23.00  67.00   0.50    2.14    --  100.00 -91.00  30.00   88
 44  \w     80.00 111.00   0.50    2.14    --  100.00  53.00-180.00   62
 45  \w     45.00 127.00   0.50    2.14    --  100.00-149.00 -90.00  164
 46  \w     28.00  53.00   0.50    2.14    --  100.00 -91.00-120.00   50
 47  \w     34.00  96.00   0.50    2.14    --  100.00-107.00  90.00  124
 48  \w     46.00 127.00   0.50    2.14    --  100.00 -69.00  60.00  162
 49  \w     26.00  79.00   0.50    2.14    --  100.00 -91.00   0.00  106
 50  \w     61.00  92.00   0.50    2.14    --  100.00  15.00-120.00   62
 51  \w     66.00 109.00   0.50    2.14    --  100.00-125.00  90.00   86
 52  \w     84.00 129.00   0.50    2.14    --  100.00-149.00-150.00   90
 53  \w     83.00 147.00   0.50    2.14    --  100.00  77.00-120.00  128
 54  \w     97.00 122.00   0.50    2.14    --  100.00  77.00  60.00   50
 55  \w     81.00 106.00   0.50    2.14    --  100.00-107.00-150.00   50
 56  \w     72.00 107.00   0.50    2.14    --  100.00-125.00  30.00   70
 57  \w     33.00 118.00   0.50    2.14    --  100.00 -37.00-150.00  170
 58  \w     94.00 119.00   0.50    2.14    --  100.00 -33.00  47.00   50
 59  \w    -42.00 -17.00   0.50    0.53    --   12.00 129.00 -63.86   50
 60  \w    -22.00   3.00   0.50    0.53    --   20.00 110.00  28.70   50
 61  \w      3.00  28.00   0.50    0.53    --   35.61  88.00  -6.32   50
 62  \w     18.00  58.00   0.50    0.53    --   35.61-138.00  30.00   80
 63  \w     30.00  56.00   0.50    0.53    --   35.61 -65.00 120.00   52
 64  \w      3.00  28.00   0.50    0.53    --   35.61  86.00  21.84   50
 65  \w      3.00  28.00   0.50    0.53    --   35.61  88.00-172.29   50
 66  \w      3.00  28.00   0.50    0.53    --   35.61  87.00 122.73   50
 67  \w    -10.00  16.00   0.50    0.53    --   35.61 -65.00 120.00   52
 68  \w      3.00  28.00   0.50    0.53    --   36.00  86.00  75.46   50
 69  \w      2.00  27.00   0.50    0.53    --   36.00  90.00-102.15   50
 70  \w      2.00  27.00   0.50    0.53    --   36.00  90.00-160.38   50
 71  \w     11.00  37.00   0.50    0.53    --   40.00  80.00 -49.27   52
 72  \w     14.00  39.00   0.50    0.53    --   44.00  81.00  75.75   50
 73  \w     14.00  39.00   0.50    0.53    --   44.00  80.00   0.53   50
 74  \w     13.00  38.00   0.50    0.53    --   44.00  82.00-101.21   50
 75  \w     16.00  42.00   0.50    0.53    --   44.00  82.00 146.83   52
 76  \w     13.00  38.00   0.50    0.53    --   44.00  82.00 111.66   50
 77  \w     26.00  52.00   0.50    0.53    --   48.00  68.00-149.07   52
 78  \w     90.00 116.00   0.50    0.53    --   56.00  70.00 -32.63   52
 79  \w     30.00  58.00   0.50    0.53    --   56.00  70.00 -32.63   56
 80  \w     36.00  71.00   0.50    0.53    --   56.00  71.00 143.24   70
 81  \w     95.00 121.00   0.50    0.53    --   60.00  70.00 109.26   52
 82  \w     85.00 111.00   0.50    0.53    --   60.00  71.00 -77.51   52
 83  \w     37.00  77.00   0.50    0.53    --   60.00  71.00 -77.51   80
 84  \w     45.00  75.00   0.50    0.53    --   60.00  70.00 109.26   60
 85  \w     37.00  68.00   0.50    0.53    --   60.00  53.00-130.15   62
 86  \w     36.00  78.00   0.50    0.53    --   60.00  66.00  17.39   84
 87  \w     84.00 110.00   0.50    0.53    --   60.00  66.00  17.39   52
 88  \w    107.00 132.00   0.50    0.53    --   64.00  59.00  58.92   50
 89  \w     40.00  66.00   0.50    0.53    --   64.00  59.00  58.92   52
 90  \w     98.00 124.00   0.50    2.14    --   68.00  51.00-167.04   52
 91  \w     45.00  70.00   0.50    2.14    --   68.00  51.00-167.04   50
 92  \w     43.00  69.00   0.50    2.14    --   68.00  60.00-104.27   52
 93  \w     41.00  73.00   0.50    2.14    --   68.00  68.00  81.66   64
 94  \w     47.00  85.00   0.50    2.14    --   72.00  60.00 -31.93   76
 95  \w     54.00  80.00   0.50    2.14    --   80.00  70.00 -92.66   52
 96  \w     91.00 143.00   0.50    2.14    --   80.00  70.00 -92.66  104
 97  \w    101.00 142.00   0.50    2.14    --   88.00  68.00 -28.75   82
 98  \w     61.00  92.00   0.50    2.14    --   88.00  68.00 -28.75   62
 99  \w     64.00  90.00   0.50    2.14    --   88.00  70.00-124.87   52
100  \w     73.00 113.00   0.50    2.14    --  100.00  69.00   0.00   80
101  \w    132.00 157.00   0.50    2.14    --  100.00  53.00   0.00   50
102  \w     80.00 108.00   0.50    2.14    --  100.00  53.00   0.00   56
103  \w     81.00 114.00   0.50    2.14    --  100.00  53.00-150.00   66
104  \w     34.00  59.00   0.50    2.14    --  100.00 -37.00 120.00   50
105  \w     74.00 151.00   0.50    2.14    --  100.00  69.00  30.00  154
106  \w     80.00 121.00   0.50    2.14    --  100.00 125.00 -90.00   82
107  \w    132.00 157.00   0.50    2.14    --  100.00  69.00 -30.00   50
108  \w    122.00 155.00   0.50    2.14    --  100.00  69.00  90.00   66
109  \w    132.00 157.00   0.50    2.14    --  100.00  69.00-120.00   50
110  \w     77.00 103.00   0.50    2.14    --  100.00  69.00-120.00   52
111  \w    123.00 152.00   0.50    2.14    --  100.00  61.00  60.00   58
112  \w     87.00 113.00   0.50    2.14    --  100.00 -37.00 120.00   52
113  \w     76.00 119.00   0.50    2.14    --  100.00  61.00  60.00   86
114  \w     73.00 115.00   0.50    2.14    --  100.00  69.00 -30.00   84
115  \w    132.00 157.00   0.50    2.14    --  100.00  69.00 -90.00   50
116  \w     73.00 105.00   0.50    2.14    --  100.00  69.00 -90.00   64
117  \w    122.00 148.00   0.50    2.14    --  100.00  61.00 150.00   52
118  \w     73.00  99.00   0.50    2.14    --  100.00  69.00  90.00   52
119  \w     75.00 101.00   0.50    2.14    --  100.00  65.00 162.93   52
120  \w    131.00 157.00   0.50    2.14    --  100.00  65.00 162.93   52
121  \w    127.00 153.00   0.50    2.14    --  100.00  69.00 -60.00   52
122  \w     83.00 110.00   0.50    2.14    --  100.00  69.00 -60.00   54
123  \w     73.00  98.00   0.50    2.14    --  100.00  69.00-180.00   50
124  \w    111.00 152.00   0.50    2.14    --  100.00  65.00  81.02   82
125  \w    117.00 146.00   0.50    2.14    --  100.00  69.00 120.00   58
126  \w     75.00 113.00   0.50    2.14    --  100.00  61.00 150.00   76
127  \w     75.00 101.00   0.50    2.14    --  100.00  65.00  81.02   52
128  \w     73.00 100.00   0.50    2.14    --  100.00  69.00 120.00   54
129  \w     80.00 112.00   0.50    2.14    --  100.00  45.00 120.00   64
130  \w     80.00 124.00   0.50    2.14    --  100.00  53.00  30.00   88
131  \w     76.00 102.00   0.50    2.14    --  100.00  61.00 -60.00   52
132  \w    107.00 132.00   0.50    2.14    --  100.00  61.00 -60.00   50
133  \w     73.00 108.00   0.50    2.14    --  100.00  69.00-150.00   70
;
_diffrn_measurement_device 'four-circle diffractometer'
_diffrn_measurement_device_type 'SuperNova, Single source at offset/far, HyPix3000'
_diffrn_measurement_method '\w scans'
_diffrn_orient_matrix_type 'CrysAlisPro convention (1999,Acta A55,543-557)'
_diffrn_orient_matrix_UB_11 -0.0222868000
_diffrn_orient_matrix_UB_12 -0.1523960000
_diffrn_orient_matrix_UB_13 0.0422864000
_diffrn_orient_matrix_UB_21 0.2202612000
_diffrn_orient_matrix_UB_22 -0.0249930000
_diffrn_orient_matrix_UB_23 -0.0568409000
_diffrn_orient_matrix_UB_31 0.1498770000
_diffrn_orient_matrix_UB_32 0.0776048000
_diffrn_orient_matrix_UB_33 0.1496410000
_diffrn_radiation_monochromator mirror
_diffrn_radiation_probe x-ray
_diffrn_radiation_type 'Cu K\a'
_diffrn_radiation_wavelength 1.54184
_diffrn_reflns_av_R_equivalents 0.0517
_diffrn_reflns_av_unetI/netI 0.0404
_diffrn_reflns_Laue_measured_fraction_full 0.999
_diffrn_reflns_Laue_measured_fraction_max 0.999
_diffrn_reflns_limit_h_max 7
_diffrn_reflns_limit_h_min -7
_diffrn_reflns_limit_k_max 11
_diffrn_reflns_limit_k_min -11
_diffrn_reflns_limit_l_max 11
_diffrn_reflns_limit_l_min -11
_diffrn_reflns_number 7082
_diffrn_reflns_point_group_measured_fraction_full 0.999
_diffrn_reflns_point_group_measured_fraction_max 0.999
_diffrn_reflns_theta_full 67.490
_diffrn_reflns_theta_max 67.490
_diffrn_reflns_theta_min 4.752
_diffrn_source 'micro-focus sealed X-ray tube'
_diffrn_source_type 'SuperNova (Cu) X-ray Source'
_exptl_absorpt_coefficient_mu 0.867
_exptl_absorpt_correction_T_max 1.00000
_exptl_absorpt_correction_T_min 0.88859
_exptl_absorpt_correction_type multi-scan
_exptl_absorpt_process_details
;
CrysAlisPro 1.171.42.101a (Rigaku Oxford Diffraction, 2023)
Empirical absorption correction using spherical harmonics,
implemented in SCALE3 ABSPACK scaling algorithm.
;
_exptl_crystal_colour colourless
_exptl_crystal_colour_primary colourless
_exptl_crystal_density_diffrn 1.412
_exptl_crystal_description prism
_exptl_crystal_F_000 224
_exptl_crystal_size_max 0.16
_exptl_crystal_size_mid 0.1
_exptl_crystal_size_min 0.06
_refine_diff_density_max 0.208
_refine_diff_density_min -0.211
_refine_diff_density_rms 0.045
_refine_ls_extinction_method none
_refine_ls_goodness_of_fit_ref 1.060
_refine_ls_hydrogen_treatment constr
_refine_ls_matrix_type full
_refine_ls_number_parameters 146
_refine_ls_number_reflns 1838
_refine_ls_number_restraints 0
_refine_ls_restrained_S_all 1.060
_refine_ls_R_factor_all 0.0444
_refine_ls_R_factor_gt 0.0381
_refine_ls_shift/su_max 0.000
_refine_ls_shift/su_mean 0.000
_refine_ls_structure_factor_coef Fsqd
_refine_ls_weighting_details 'w=1/[\s^2^(Fo^2^)+(0.0596P)^2^+0.0488P] where P=(Fo^2^+2Fc^2^)/3'
_refine_ls_weighting_scheme calc
_refine_ls_wR_factor_gt 0.1001
_refine_ls_wR_factor_ref 0.1048
_reflns_Friedel_coverage 0.000
_reflns_number_gt 1584
_reflns_number_total 1838
_reflns_threshold_expression 'I > 2\s(I)'
_cod_data_source_file d4nj03517h2.cif
_cod_data_source_block 077-028_auto
_cod_depositor_comments 'Adding full bibliography for 7063527--7063529.cif.'
_cod_database_code 7063529
_shelx_shelxl_version_number 2014/7
_chemical_oxdiff_formula 'C10 H8 N4 O2 '
_shelx_space_group_comment
;
The symmetry employed for this shelxl refinement is uniquely defined
by the following loop, which should always be used as a source of
symmetry information in preference to the above space-group names.
They are only intended as comments.
;
_olex2_refinement_description
;
1. Fixed Uiso
 At 1.2 times of:
  All C(H) groups
 At 1.5 times of:
  All C(H,H,H) groups
2.a Aromatic/amide H refined with riding coordinates:
 C4(H4), C8(H8), C6(H6), C5(H5), C7(H7)
2.b Idealised Me refined as rotating group:
 C10(H10A,H10B,H10C)
;
_olex2_submission_special_instructions 'No special instructions were received'
_oxdiff_exptl_absorpt_empirical_details
;
Empirical correction (ABSPACK) includes:
- Absorption correction using spherical harmonics
- Frame scaling
;
_oxdiff_exptl_absorpt_empirical_full_max 4.225
_oxdiff_exptl_absorpt_empirical_full_min 0.515

loop_
_space_group_symop_operation_xyz
'x, y, z'
'-x, -y, -z'

loop_
_atom_site_label
_atom_site_type_symbol
_atom_site_fract_x
_atom_site_fract_y
_atom_site_fract_z
_atom_site_U_iso_or_equiv
_atom_site_adp_type
_atom_site_occupancy
_atom_site_site_symmetry_order
_atom_site_calc_flag
_atom_site_refinement_flags_posn
_atom_site_refinement_flags_adp
_atom_site_refinement_flags_occupancy
_atom_site_disorder_assembly
_atom_site_disorder_group
O2 O 0.51464(17) 0.35906(10) 0.57071(11) 0.0264(3) Uani 1 1 d . . . . .
O1 O 0.18425(16) 0.42726(10) 0.61570(10) 0.0255(3) Uani 1 1 d . . . . .
N3 N 0.83323(19) 0.45013(13) 0.83368(12) 0.0247(3) Uani 1 1 d . . . . .
N1 N 0.3841(2) 0.58670(13) 0.89039(13) 0.0269(3) Uani 1 1 d . . . . .
N2 N 0.7754(2) 0.57058(12) 0.81900(13) 0.0267(3) Uani 1 1 d . . . . .
N4 N 0.9090(2) 0.35041(14) 0.85089(14) 0.0306(3) Uani 1 1 d . . . . .
C3 C 0.3910(2) 0.83206(15) 0.80609(16) 0.0252(3) Uani 1 1 d . . . . .
C9 C 0.4123(2) 0.43754(14) 0.64147(15) 0.0223(3) Uani 1 1 d . . . . .
C1 C 0.5291(2) 0.55685(15) 0.77346(15) 0.0234(3) Uani 1 1 d . . . . .
C4 C 0.5070(3) 0.90879(15) 0.72028(16) 0.0281(3) Uani 1 1 d . . . . .
H4 H 0.6111 0.8649 0.6693 0.034 Uiso 1 1 calc R U . . .
C2 C 0.4286(2) 0.68480(15) 0.82035(15) 0.0248(3) Uani 1 1 d . . . . .
C8 C 0.2356(3) 0.89450(17) 0.87961(18) 0.0335(4) Uani 1 1 d . . . . .
H8 H 0.1563 0.8413 0.9377 0.040 Uiso 1 1 calc R U . . .
C6 C 0.3156(3) 1.11249(16) 0.78330(18) 0.0333(4) Uani 1 1 d . . . . .
H6 H 0.2904 1.2093 0.7762 0.040 Uiso 1 1 calc R U . . .
C10 C 0.0524(3) 0.31111(16) 0.49288(16) 0.0298(3) Uani 1 1 d . . . . .
H10A H 0.0931 0.3343 0.4046 0.045 Uiso 1 1 calc R U . . .
H10B H -0.1138 0.3065 0.4887 0.045 Uiso 1 1 calc R U . . .
H10C H 0.0890 0.2141 0.5024 0.045 Uiso 1 1 calc R U . . .
C5 C 0.4694(3) 1.05010(16) 0.70980(17) 0.0322(4) Uani 1 1 d . . . . .
H5 H 0.5490 1.1038 0.6523 0.039 Uiso 1 1 calc R U . . .
C7 C 0.1980(3) 1.03470(17) 0.86734(19) 0.0374(4) Uani 1 1 d . . . . .
H7 H 0.0913 1.0779 0.9165 0.045 Uiso 1 1 calc R U . . .

loop_
_atom_site_aniso_label
_atom_site_aniso_U_11
_atom_site_aniso_U_22
_atom_site_aniso_U_33
_atom_site_aniso_U_23
_atom_site_aniso_U_13
_atom_site_aniso_U_12
O2 0.0275(5) 0.0249(5) 0.0282(6) 0.0035(4) 0.0087(4) 0.0092(4)
O1 0.0235(5) 0.0259(5) 0.0261(6) 0.0023(4) 0.0057(4) 0.0063(4)
N3 0.0221(6) 0.0272(6) 0.0240(6) 0.0043(5) 0.0050(5) 0.0042(5)
N1 0.0288(6) 0.0262(6) 0.0265(7) 0.0045(5) 0.0084(5) 0.0075(5)
N2 0.0258(6) 0.0230(6) 0.0306(7) 0.0059(5) 0.0043(5) 0.0051(5)
N4 0.0273(6) 0.0312(7) 0.0352(7) 0.0091(5) 0.0069(5) 0.0093(5)
C3 0.0267(7) 0.0206(6) 0.0265(7) 0.0017(5) 0.0044(6) 0.0053(5)
C9 0.0238(7) 0.0208(6) 0.0251(7) 0.0090(6) 0.0071(6) 0.0059(5)
C1 0.0248(7) 0.0221(6) 0.0253(7) 0.0068(5) 0.0076(6) 0.0063(5)
C4 0.0304(8) 0.0255(7) 0.0287(8) 0.0022(6) 0.0100(6) 0.0077(6)
C2 0.0258(7) 0.0233(7) 0.0236(7) 0.0017(5) 0.0051(5) 0.0049(5)
C8 0.0395(9) 0.0284(7) 0.0386(9) 0.0095(6) 0.0195(7) 0.0102(6)
C6 0.0416(9) 0.0236(7) 0.0382(9) 0.0079(6) 0.0127(7) 0.0111(6)
C10 0.0261(7) 0.0307(7) 0.0287(8) 0.0011(6) 0.0026(6) 0.0044(6)
C5 0.0394(9) 0.0253(7) 0.0332(8) 0.0069(6) 0.0128(7) 0.0050(6)
C7 0.0447(9) 0.0307(8) 0.0464(10) 0.0110(7) 0.0243(8) 0.0174(7)

loop_
_atom_type_symbol
_atom_type_description
_atom_type_scat_dispersion_real
_atom_type_scat_dispersion_imag
_atom_type_scat_source
C C 0.0181 0.0091 'International Tables Vol C Tables 4.2.6.8 and 6.1.1.4'
H H 0.0000 0.0000 'International Tables Vol C Tables 4.2.6.8 and 6.1.1.4'
N N 0.0311 0.0180 'International Tables Vol C Tables 4.2.6.8 and 6.1.1.4'
O O 0.0492 0.0322 'International Tables Vol C Tables 4.2.6.8 and 6.1.1.4'

loop_
_geom_angle_atom_site_label_1
_geom_angle_atom_site_label_2
_geom_angle_atom_site_label_3
_geom_angle
_geom_angle_site_symmetry_1
_geom_angle_site_symmetry_3
_geom_angle_publ_flag
C9 O1 C10 115.92(11) . . ?
N4 N3 N2 172.59(13) . . ?
C2 N1 C1 61.17(9) . . ?
N3 N2 C1 113.87(11) . . ?
C4 C3 C2 120.71(13) . . ?
C4 C3 C8 120.71(13) . . ?
C8 C3 C2 118.58(13) . . ?
O2 C9 O1 125.08(13) . . ?
O2 C9 C1 123.68(12) . . ?
O1 C9 C1 111.22(11) . . ?
N2 C1 N1 118.09(12) . . ?
N2 C1 C9 116.34(11) . . ?
N2 C1 C2 118.33(12) . . ?
C9 C1 N1 116.09(11) . . ?
C2 C1 N1 49.61(9) . . ?
C2 C1 C9 121.39(12) . . ?
C3 C4 H4 120.3 . . ?
C5 C4 C3 119.44(13) . . ?
C5 C4 H4 120.3 . . ?
N1 C2 C3 142.19(14) . . ?
N1 C2 C1 69.22(10) . . ?
C1 C2 C3 148.59(13) . . ?
C3 C8 H8 120.3 . . ?
C7 C8 C3 119.33(14) . . ?
C7 C8 H8 120.3 . . ?
C5 C6 H6 119.8 . . ?
C5 C6 C7 120.49(14) . . ?
C7 C6 H6 119.8 . . ?
O1 C10 H10A 109.5 . . ?
O1 C10 H10B 109.5 . . ?
O1 C10 H10C 109.5 . . ?
H10A C10 H10B 109.5 . . ?
H10A C10 H10C 109.5 . . ?
H10B C10 H10C 109.5 . . ?
C4 C5 H5 120.1 . . ?
C6 C5 C4 119.87(13) . . ?
C6 C5 H5 120.1 . . ?
C8 C7 C6 120.14(14) . . ?
C8 C7 H7 119.9 . . ?
C6 C7 H7 119.9 . . ?

loop_
_geom_bond_atom_site_label_1
_geom_bond_atom_site_label_2
_geom_bond_distance
_geom_bond_site_symmetry_2
_geom_bond_publ_flag
O2 C9 1.2096(16) . ?
O1 C9 1.3271(17) . ?
O1 C10 1.4511(17) . ?
N3 N2 1.2520(16) . ?
N3 N4 1.1256(17) . ?
N1 C1 1.5444(18) . ?
N1 C2 1.2582(19) . ?
N2 C1 1.4411(18) . ?
C3 C4 1.391(2) . ?
C3 C2 1.4521(19) . ?
C3 C8 1.391(2) . ?
C9 C1 1.498(2) . ?
C1 C2 1.4470(19) . ?
C4 H4 0.9500 . ?
C4 C5 1.389(2) . ?
C8 H8 0.9500 . ?
C8 C7 1.383(2) . ?
C6 H6 0.9500 . ?
C6 C5 1.383(2) . ?
C6 C7 1.388(2) . ?
C10 H10A 0.9800 . ?
C10 H10B 0.9800 . ?
C10 H10C 0.9800 . ?
C5 H5 0.9500 . ?
C7 H7 0.9500 . ?

loop_
_geom_torsion_atom_site_label_1
_geom_torsion_atom_site_label_2
_geom_torsion_atom_site_label_3
_geom_torsion_atom_site_label_4
_geom_torsion
_geom_torsion_site_symmetry_1
_geom_torsion_site_symmetry_2
_geom_torsion_site_symmetry_3
_geom_torsion_site_symmetry_4
_geom_torsion_publ_flag
O2 C9 C1 N1 -148.85(12) . . . . ?
O2 C9 C1 N2 -3.02(18) . . . . ?
O2 C9 C1 C2 154.26(13) . . . . ?
O1 C9 C1 N1 29.43(15) . . . . ?
O1 C9 C1 N2 175.26(10) . . . . ?
O1 C9 C1 C2 -27.46(17) . . . . ?
N3 N2 C1 N1 92.17(14) . . . . ?
N3 N2 C1 C9 -52.96(16) . . . . ?
N3 N2 C1 C2 149.03(13) . . . . ?
N1 C1 C2 C3 -179.9(3) . . . . ?
N2 C1 C2 N1 -104.10(14) . . . . ?
N2 C1 C2 C3 76.0(3) . . . . ?
C3 C4 C5 C6 -0.7(2) . . . . ?
C3 C8 C7 C6 -0.5(3) . . . . ?
C9 C1 C2 N1 99.05(14) . . . . ?
C9 C1 C2 C3 -80.9(3) . . . . ?
C1 N1 C2 C3 180.0(2) . . . . ?
C4 C3 C2 N1 171.11(19) . . . . ?
C4 C3 C2 C1 -9.0(3) . . . . ?
C4 C3 C8 C7 -0.3(2) . . . . ?
C2 N1 C1 N2 104.61(14) . . . . ?
C2 N1 C1 C9 -110.18(14) . . . . ?
C2 C3 C4 C5 -179.36(13) . . . . ?
C2 C3 C8 C7 179.93(15) . . . . ?
C8 C3 C4 C5 0.9(2) . . . . ?
C8 C3 C2 N1 -9.2(3) . . . . ?
C8 C3 C2 C1 170.8(2) . . . . ?
C10 O1 C9 O2 0.40(18) . . . . ?
C10 O1 C9 C1 -177.85(10) . . . . ?
C5 C6 C7 C8 0.8(3) . . . . ?
C7 C6 C5 C4 -0.2(3) . . . . ?
